data_2233463
loop_
_publ_author_name
'Salehzadeh, Sadegh'
'Mahdavian, Mahsa'
'Khalaj, Mehdi'

_publ_section_title
;
 Aqua[tris(2-{5-[(4-methylphenyl)diazenyl]-2-oxidobenzylideneamino}ethyl)amine]samarium(III)
 acetonitrile monosolvate
;
_journal_coeditor_code HB6567
_journal_issue 2
_journal_name_full 'Acta Crystallographica Section E'
_journal_page_first m96
_journal_paper_doi 10.1107/S1600536811054961
_journal_volume 68
_journal_year 2012
_chemical_formula_iupac '[Sm (C48 H45 N10 O3) (H2 O)], C2 H3 N'
_chemical_formula_moiety 'C48 H47 N10 O4 Sm, C2 H3 N'
_chemical_formula_sum 'C50 H50 N11 O4 Sm'
_chemical_formula_weight 1019.36
_chemical_name_systematic
;
Aqua[tris(2-{5-[(4-methylphenyl)diazenyl]-2-
oxidobenzylideneamino}ethyl)amine]samarium(III) acetonitrile monosolvate
;
_space_group_IT_number 14
_symmetry_cell_setting monoclinic
_symmetry_space_group_name_Hall '-P 2ybc'
_symmetry_space_group_name_H-M 'P 1 21/c 1'
_atom_sites_solution_hydrogens geom
_atom_sites_solution_primary direct
_atom_sites_solution_secondary difmap
_audit_creation_method SHELXL-97
_cell_angle_alpha 90.00
_cell_angle_beta 95.3750(14)
_cell_angle_gamma 90.00
_cell_formula_units_Z 4
_cell_length_a 19.9785(5)
_cell_length_b 20.4849(4)
_cell_length_c 11.4683(8)
_cell_measurement_reflns_used 32101
_cell_measurement_temperature 150.0(10)
_cell_measurement_theta_max 27.5
_cell_measurement_theta_min 2.7
_cell_volume 4672.9(4)
_computing_cell_refinement 'DENZO-SMN (Otwinowski & Minor, 1997)'
_computing_data_collection 'COLLECT (Nonius, 2002)'
_computing_data_reduction 'DENZO-SMN (Otwinowski & Minor, 1997)'
_computing_molecular_graphics 'PLATON (Spek, 2009)'
_computing_publication_material 'SHELXTL (Sheldrick, 2008)'
_computing_structure_refinement 'SHELXTL (Sheldrick, 2008)'
_computing_structure_solution 'SIR92 (Altomare <i>et al.</i>, 1994)'
_diffrn_ambient_temperature 150.0(10)
_diffrn_detector_area_resol_mean 9
_diffrn_measured_fraction_theta_full 0.991
_diffrn_measured_fraction_theta_max 0.991
_diffrn_measurement_device_type 'Nonius KappaCCD'
_diffrn_measurement_method '\f scans and \w scans with \k offsets'
_diffrn_radiation_monochromator graphite
_diffrn_radiation_source 'fine-focus sealed tube'
_diffrn_radiation_type MoK\a
_diffrn_radiation_wavelength 0.71073
_diffrn_reflns_av_R_equivalents 0.1051
_diffrn_reflns_av_sigmaI/netI 0.1481
_diffrn_reflns_limit_h_max 25
_diffrn_reflns_limit_h_min -25
_diffrn_reflns_limit_k_max 21
_diffrn_reflns_limit_k_min -26
_diffrn_reflns_limit_l_max 14
_diffrn_reflns_limit_l_min -14
_diffrn_reflns_number 32101
_diffrn_reflns_theta_full 27.48
_diffrn_reflns_theta_max 27.48
_diffrn_reflns_theta_min 2.67
_exptl_absorpt_coefficient_mu 1.314
_exptl_absorpt_correction_T_max 0.907
_exptl_absorpt_correction_T_min 0.727
_exptl_absorpt_correction_type multi-scan
_exptl_absorpt_process_details '(SORTAV; Blessing, 1995)'
_exptl_crystal_colour orange
_exptl_crystal_density_diffrn 1.449
_exptl_crystal_density_method 'not measured'
_exptl_crystal_description needle
_exptl_crystal_F_000 2084
_exptl_crystal_size_max 0.35
_exptl_crystal_size_mid 0.11
_exptl_crystal_size_min 0.08
_refine_diff_density_max 2.907
_refine_diff_density_min -0.960
_refine_ls_extinction_method none
_refine_ls_goodness_of_fit_ref 1.019
_refine_ls_hydrogen_treatment constr
_refine_ls_matrix_type full
_refine_ls_number_parameters 598
_refine_ls_number_reflns 10613
_refine_ls_number_restraints 2
_refine_ls_restrained_S_all 1.019
_refine_ls_R_factor_all 0.1474
_refine_ls_R_factor_gt 0.0561
_refine_ls_shift/su_max 0.002
_refine_ls_shift/su_mean 0.000
_refine_ls_structure_factor_coef Fsqd
_refine_ls_weighting_details 'calc w=1/[\s^2^(Fo^2^)+(0.0418P)^2^+3.7120P] where P=(Fo^2^+2Fc^2^)/3'
_refine_ls_weighting_scheme calc
_refine_ls_wR_factor_gt 0.0970
_refine_ls_wR_factor_ref 0.1284
_reflns_number_gt 5694
_reflns_number_total 10613
_reflns_threshold_expression I>2\s(I)
_cod_data_source_file hb6567.cif
_cod_data_source_block I
_cod_original_sg_symbol_H-M 'P 21/c'
_cod_database_code 2233463
_cod_database_fobs_code 2233463

loop_
_symmetry_equiv_pos_as_xyz
'x, y, z'
'-x, y+1/2, -z+1/2'
'-x, -y, -z'
'x, -y-1/2, z-1/2'

loop_
_atom_site_type_symbol
_atom_site_label
_atom_site_fract_x
_atom_site_fract_y
_atom_site_fract_z
_atom_site_U_iso_or_equiv
_atom_site_adp_type
_atom_site_calc_flag
_atom_site_refinement_flags
_atom_site_occupancy
_atom_site_symmetry_multiplicity
Sm Sm1 0.536045(15) 0.623474(13) 0.44296(3) 0.02530(10) Uani d . 1 1
O O1 0.60176(19) 0.53292(16) 0.5056(3) 0.0277(9) Uani d . 1 1
O O2 0.6177(2) 0.66748(17) 0.5748(3) 0.0327(10) Uani d . 1 1
O O3 0.48049(19) 0.59716(17) 0.6055(3) 0.0303(9) Uani d U 1 1
O O4 0.47508(18) 0.52949(16) 0.3581(3) 0.0277(9) Uani d . 1 1
H H4OA 0.4386 0.5177 0.3985 0.042 Uiso d RD 1 1
H H4OB 0.4993 0.4967 0.3599 0.042 Uiso d RD 1 1
N N1 0.4901(2) 0.6597(2) 0.2184(4) 0.0281(11) Uani d . 1 1
N N2 0.5619(2) 0.7406(2) 0.3845(4) 0.0289(11) Uani d . 1 1
N N3 0.6185(2) 0.5925(2) 0.2888(4) 0.0302(12) Uani d . 1 1
N N4 0.4074(2) 0.6606(2) 0.4136(4) 0.0279(11) Uani d . 1 1
N N5 0.8661(2) 0.4506(2) 0.4962(5) 0.0354(13) Uani d . 1 1
N N6 0.8946(2) 0.4311(2) 0.5927(4) 0.0342(12) Uani d . 1 1
N N7 0.8549(3) 0.8034(2) 0.5355(5) 0.0382(13) Uani d . 1 1
N N8 0.8538(3) 0.8422(3) 0.4506(5) 0.0455(14) Uani d . 1 1
N N9 0.2698(3) 0.6663(2) 0.8586(5) 0.0358(13) Uani d . 1 1
N N10 0.2712(2) 0.6490(2) 0.9652(5) 0.0345(12) Uani d . 1 1
C C1 0.5013(3) 0.7298(3) 0.1921(5) 0.0338(15) Uani d . 1 1
H H1A 0.4619 0.7466 0.1422 0.041 Uiso calc R 1 1
H H1B 0.5411 0.7337 0.1474 0.041 Uiso calc R 1 1
C C2 0.5120(3) 0.7715(3) 0.3021(5) 0.0377(16) Uani d . 1 1
H H2A 0.5276 0.8155 0.2817 0.045 Uiso calc R 1 1
H H2B 0.4691 0.7761 0.3380 0.045 Uiso calc R 1 1
C C3 0.5274(3) 0.6194(3) 0.1397(5) 0.0328(14) Uani d . 1 1
H H3A 0.5177 0.6352 0.0583 0.039 Uiso calc R 1 1
H H3B 0.5117 0.5736 0.1427 0.039 Uiso calc R 1 1
C C4 0.6018(3) 0.6214(3) 0.1721(5) 0.0387(15) Uani d . 1 1
H H4A 0.6250 0.5969 0.1133 0.046 Uiso calc R 1 1
H H4B 0.6176 0.6672 0.1722 0.046 Uiso calc R 1 1
C C5 0.4181(3) 0.6437(3) 0.2033(5) 0.0326(15) Uani d . 1 1
H H5A 0.4125 0.5959 0.2108 0.039 Uiso calc R 1 1
H H5B 0.3996 0.6566 0.1236 0.039 Uiso calc R 1 1
C C6 0.3791(3) 0.6777(3) 0.2921(5) 0.0342(15) Uani d . 1 1
H H6A 0.3814 0.7256 0.2808 0.041 Uiso calc R 1 1
H H6B 0.3313 0.6644 0.2805 0.041 Uiso calc R 1 1
C C7 0.6715(3) 0.5564(3) 0.3002(5) 0.0328(14) Uani d . 1 1
H H7A 0.6945 0.5508 0.2320 0.039 Uiso calc R 1 1
C C8 0.7001(3) 0.5235(3) 0.4044(5) 0.0313(14) Uani d . 1 1
C C9 0.7654(3) 0.4989(3) 0.4052(5) 0.0331(15) Uani d . 1 1
H H9A 0.7876 0.5015 0.3356 0.040 Uiso calc R 1 1
C C10 0.7990(3) 0.4709(3) 0.5041(6) 0.0337(15) Uani d . 1 1
C C11 0.7647(3) 0.4655(3) 0.6047(5) 0.0359(15) Uani d . 1 1
H H11A 0.7869 0.4467 0.6735 0.043 Uiso calc R 1 1
C C12 0.7002(3) 0.4866(3) 0.6057(5) 0.0360(15) Uani d . 1 1
H H12A 0.6783 0.4819 0.6752 0.043 Uiso calc R 1 1
C C13 0.6645(3) 0.5159(3) 0.5048(5) 0.0301(14) Uani d . 1 1
C C14 0.9629(3) 0.4108(3) 0.5910(5) 0.0310(15) Uani d . 1 1
C C15 1.0002(3) 0.4126(3) 0.4959(6) 0.0389(16) Uani d . 1 1
H H15A 0.9802 0.4276 0.4223 0.047 Uiso calc R 1 1
C C16 1.0671(3) 0.3925(3) 0.5074(6) 0.0457(17) Uani d . 1 1
H H16A 1.0924 0.3942 0.4415 0.055 Uiso calc R 1 1
C C17 1.0973(3) 0.3700(3) 0.6141(6) 0.0361(15) Uani d . 1 1
C C18 1.0590(3) 0.3679(3) 0.7083(6) 0.0412(16) Uani d . 1 1
H H18A 1.0786 0.3524 0.7818 0.049 Uiso calc R 1 1
C C19 0.9926(3) 0.3881(3) 0.6976(6) 0.0436(17) Uani d . 1 1
H H19A 0.9672 0.3864 0.7635 0.052 Uiso calc R 1 1
C C20 1.1696(3) 0.3481(3) 0.6284(6) 0.0492(19) Uani d . 1 1
H H20A 1.1929 0.3646 0.5630 0.074 Uiso calc R 1 1
H H20B 1.1714 0.3003 0.6294 0.074 Uiso calc R 1 1
H H20C 1.1915 0.3652 0.7023 0.074 Uiso calc R 1 1
C C21 0.6170(3) 0.7718(3) 0.4055(5) 0.0316(14) Uani d . 1 1
H H21A 0.6210 0.8117 0.3646 0.038 Uiso calc R 1 1
C C22 0.6739(3) 0.7526(3) 0.4846(5) 0.0296(14) Uani d . 1 1
C C23 0.7329(3) 0.7882(3) 0.4776(5) 0.0330(15) Uani d . 1 1
H H23A 0.7331 0.8229 0.4227 0.040 Uiso calc R 1 1
C C24 0.7910(3) 0.7745(3) 0.5477(5) 0.0360(16) Uani d . 1 1
C C25 0.7889(3) 0.7256(3) 0.6328(6) 0.0425(17) Uani d . 1 1
H H25A 0.8280 0.7163 0.6837 0.051 Uiso calc R 1 1
C C26 0.7309(3) 0.6910(3) 0.6435(5) 0.0369(16) Uani d . 1 1
H H26A 0.7306 0.6590 0.7033 0.044 Uiso calc R 1 1
C C27 0.6719(3) 0.7014(3) 0.5689(5) 0.0315(14) Uani d . 1 1
C C28 0.9173(3) 0.8707(3) 0.4305(5) 0.0380(15) Uani d . 1 1
C C29 0.9156(4) 0.9195(3) 0.3476(6) 0.0535(19) Uani d . 1 1
H H29A 0.8739 0.9325 0.3079 0.064 Uiso calc R 1 1
C C30 0.9742(4) 0.9497(3) 0.3219(6) 0.055(2) Uani d . 1 1
H H30A 0.9723 0.9828 0.2637 0.066 Uiso calc R 1 1
C C31 1.0354(3) 0.9327(3) 0.3795(6) 0.0427(17) Uani d . 1 1
C C32 1.0367(3) 0.8825(3) 0.4607(6) 0.0422(16) Uani d . 1 1
H H32A 1.0786 0.8690 0.4993 0.051 Uiso calc R 1 1
C C33 0.9785(3) 0.8517(3) 0.4868(6) 0.0407(16) Uani d . 1 1
H H33A 0.9804 0.8177 0.5433 0.049 Uiso calc R 1 1
C C34 1.1002(3) 0.9653(3) 0.3524(7) 0.061(2) Uani d . 1 1
H H34A 1.0977 0.9762 0.2689 0.091 Uiso calc R 1 1
H H34B 1.1380 0.9355 0.3720 0.091 Uiso calc R 1 1
H H34C 1.1069 1.0053 0.3989 0.091 Uiso calc R 1 1
C C35 0.3633(3) 0.6618(2) 0.4880(5) 0.0268(14) Uani d . 1 1
H H35A 0.3197 0.6765 0.4595 0.032 Uiso calc R 1 1
C C36 0.3723(3) 0.6432(3) 0.6117(5) 0.0291(14) Uani d . 1 1
C C37 0.3202(3) 0.6589(3) 0.6804(5) 0.0313(14) Uani d . 1 1
H H37A 0.2827 0.6830 0.6461 0.038 Uiso calc R 1 1
C C38 0.3215(3) 0.6406(3) 0.7962(5) 0.0330(15) Uani d . 1 1
C C39 0.3762(3) 0.6022(3) 0.8448(5) 0.0312(14) Uani d . 1 1
H H39A 0.3770 0.5873 0.9234 0.037 Uiso calc R 1 1
C C40 0.4274(3) 0.5865(2) 0.7797(5) 0.0265(13) Uani d . 1 1
H H40A 0.4635 0.5601 0.8126 0.032 Uiso calc R 1 1
C C41 0.4271(3) 0.6092(2) 0.6628(5) 0.0302(14) Uani d U 1 1
C C42 0.2206(3) 0.6816(3) 1.0250(5) 0.0303(14) Uani d . 1 1
C C43 0.1884(3) 0.7385(3) 0.9839(5) 0.0336(15) Uani d . 1 1
H H43A 0.1986 0.7576 0.9121 0.040 Uiso calc R 1 1
C C44 0.1414(3) 0.7670(3) 1.0491(6) 0.0382(16) Uani d . 1 1
H H44A 0.1187 0.8052 1.0201 0.046 Uiso calc R 1 1
C C45 0.1265(3) 0.7413(3) 1.1555(5) 0.0373(16) Uani d . 1 1
C C46 0.1601(3) 0.6850(3) 1.1949(5) 0.0343(15) Uani d . 1 1
H H46A 0.1503 0.6660 1.2668 0.041 Uiso calc R 1 1
C C47 0.2075(3) 0.6564(3) 1.1316(5) 0.0313(14) Uani d . 1 1
H H47A 0.2313 0.6190 1.1618 0.038 Uiso calc R 1 1
C C48 0.0761(3) 0.7749(3) 1.2262(6) 0.0497(18) Uani d . 1 1
H H48A 0.0618 0.7447 1.2853 0.075 Uiso calc R 1 1
H H48B 0.0368 0.7883 1.1739 0.075 Uiso calc R 1 1
H H48C 0.0969 0.8135 1.2650 0.075 Uiso calc R 1 1
N N1S 0.6088(5) 0.5337(4) 0.9036(8) 0.100(3) Uani d . 1 1
C C1S 0.6652(6) 0.5289(4) 0.9230(9) 0.076(3) Uani d . 1 1
C C2S 0.7374(5) 0.5226(4) 0.9526(9) 0.088(3) Uani d . 1 1
H H2S1 0.7523 0.5551 1.0122 0.132 Uiso calc R 1 1
H H2S2 0.7608 0.5298 0.8824 0.132 Uiso calc R 1 1
H H2S3 0.7476 0.4787 0.9832 0.132 Uiso calc R 1 1

loop_
_atom_site_aniso_label
_atom_site_aniso_U_11
_atom_site_aniso_U_22
_atom_site_aniso_U_33
_atom_site_aniso_U_12
_atom_site_aniso_U_13
_atom_site_aniso_U_23
Sm1 0.02771(17) 0.02548(16) 0.02267(17) -0.00037(14) 0.00209(12) 0.00194(15)
O1 0.026(2) 0.026(2) 0.032(3) 0.0015(16) 0.0031(19) 0.0061(17)
O2 0.034(3) 0.037(2) 0.027(2) -0.0067(19) -0.0024(19) -0.0014(18)
O3 0.032(2) 0.033(2) 0.026(2) 0.0010(17) 0.0027(18) 0.0015(17)
O4 0.030(2) 0.026(2) 0.027(2) 0.0019(16) 0.0020(18) 0.0005(17)
N1 0.027(3) 0.033(3) 0.025(3) 0.004(2) 0.003(2) 0.004(2)
N2 0.030(3) 0.028(3) 0.028(3) 0.002(2) 0.001(2) 0.002(2)
N3 0.033(3) 0.031(3) 0.025(3) 0.005(2) 0.000(2) 0.005(2)
N4 0.033(3) 0.024(3) 0.026(3) -0.002(2) 0.001(2) 0.003(2)
N5 0.028(3) 0.041(3) 0.036(3) 0.006(2) 0.000(3) 0.001(2)
N6 0.030(3) 0.038(3) 0.034(3) -0.001(2) -0.001(3) 0.001(2)
N7 0.036(3) 0.048(3) 0.029(3) -0.010(2) -0.005(3) 0.001(3)
N8 0.041(4) 0.059(4) 0.037(4) -0.009(3) 0.002(3) 0.011(3)
N9 0.041(3) 0.039(3) 0.028(3) 0.000(2) 0.007(3) 0.001(2)
N10 0.035(3) 0.038(3) 0.031(3) 0.001(2) 0.003(3) -0.002(2)
C1 0.030(4) 0.032(3) 0.038(4) 0.002(3) -0.005(3) 0.017(3)
C2 0.039(4) 0.031(3) 0.042(4) 0.000(3) -0.002(3) 0.006(3)
C3 0.040(4) 0.041(3) 0.017(3) 0.007(3) 0.001(3) 0.007(3)
C4 0.041(4) 0.054(4) 0.022(3) 0.017(3) 0.008(3) 0.012(3)
C5 0.035(4) 0.037(3) 0.025(4) 0.000(3) 0.000(3) 0.007(3)
C6 0.024(3) 0.045(4) 0.033(4) 0.004(3) -0.002(3) 0.011(3)
C7 0.030(4) 0.043(4) 0.027(4) 0.002(3) 0.008(3) 0.000(3)
C8 0.029(4) 0.032(3) 0.032(4) 0.003(3) -0.001(3) 0.000(3)
C9 0.045(4) 0.031(3) 0.023(4) 0.006(3) 0.008(3) 0.004(3)
C10 0.030(4) 0.036(3) 0.036(4) 0.005(3) 0.005(3) 0.006(3)
C11 0.036(4) 0.039(4) 0.031(4) 0.009(3) -0.006(3) 0.009(3)
C12 0.036(4) 0.043(4) 0.030(4) -0.002(3) 0.004(3) 0.011(3)
C13 0.033(4) 0.028(3) 0.029(4) -0.007(3) 0.000(3) 0.003(3)
C14 0.029(4) 0.030(3) 0.035(4) 0.001(3) 0.006(3) -0.004(3)
C15 0.036(4) 0.049(4) 0.031(4) 0.007(3) -0.002(3) 0.003(3)
C16 0.042(4) 0.056(4) 0.039(4) 0.004(3) 0.007(3) -0.002(3)
C17 0.027(3) 0.031(3) 0.049(4) -0.001(3) -0.002(3) -0.006(3)
C18 0.031(4) 0.055(4) 0.036(4) 0.007(3) -0.004(3) 0.003(3)
C19 0.037(4) 0.059(4) 0.035(4) 0.007(3) 0.003(3) 0.010(3)
C20 0.035(4) 0.049(4) 0.063(5) 0.008(3) 0.002(4) 0.002(4)
C21 0.038(4) 0.032(3) 0.025(4) -0.004(3) 0.003(3) 0.004(3)
C22 0.024(3) 0.030(3) 0.035(4) 0.000(2) 0.002(3) -0.004(3)
C23 0.035(4) 0.032(3) 0.033(4) -0.003(3) 0.005(3) -0.003(3)
C24 0.040(4) 0.036(4) 0.031(4) -0.009(3) -0.005(3) -0.002(3)
C25 0.042(4) 0.047(4) 0.037(4) -0.009(3) -0.003(3) 0.001(3)
C26 0.044(4) 0.043(4) 0.023(4) -0.008(3) -0.002(3) 0.004(3)
C27 0.036(4) 0.033(3) 0.025(4) -0.004(3) 0.004(3) -0.008(3)
C28 0.035(4) 0.047(4) 0.032(4) -0.009(3) 0.000(3) 0.002(3)
C29 0.043(5) 0.068(5) 0.048(5) -0.005(4) -0.003(4) 0.016(4)
C30 0.049(5) 0.062(5) 0.054(5) -0.010(4) 0.002(4) 0.018(4)
C31 0.041(4) 0.050(4) 0.038(4) -0.009(3) 0.012(3) -0.007(3)
C32 0.025(3) 0.060(4) 0.043(4) -0.008(3) 0.005(3) 0.002(4)
C33 0.042(4) 0.049(4) 0.031(4) 0.004(3) 0.003(3) 0.006(3)
C34 0.044(5) 0.069(5) 0.071(6) -0.008(4) 0.013(4) 0.006(4)
C35 0.028(4) 0.024(3) 0.027(4) -0.003(2) -0.003(3) -0.004(3)
C36 0.027(3) 0.032(3) 0.030(4) -0.015(2) 0.012(3) -0.011(3)
C37 0.027(4) 0.031(3) 0.036(4) -0.001(3) 0.000(3) 0.000(3)
C38 0.030(4) 0.043(4) 0.027(4) 0.001(3) 0.008(3) -0.001(3)
C39 0.033(4) 0.033(3) 0.027(4) -0.001(3) 0.004(3) -0.002(3)
C40 0.025(3) 0.027(3) 0.028(4) 0.002(2) 0.005(3) 0.003(3)
C41 0.045(4) 0.026(3) 0.019(3) -0.017(3) 0.001(3) -0.003(2)
C42 0.029(4) 0.032(3) 0.030(4) -0.001(3) -0.001(3) -0.004(3)
C43 0.042(4) 0.038(4) 0.021(4) 0.000(3) 0.008(3) 0.005(3)
C44 0.039(4) 0.036(4) 0.039(4) 0.005(3) 0.003(3) 0.002(3)
C45 0.036(4) 0.046(4) 0.029(4) 0.005(3) 0.000(3) -0.007(3)
C46 0.036(4) 0.045(4) 0.023(4) 0.002(3) 0.006(3) 0.000(3)
C47 0.032(4) 0.036(3) 0.025(4) 0.008(3) 0.001(3) 0.001(3)
C48 0.055(5) 0.060(4) 0.035(4) 0.018(4) 0.010(4) -0.003(3)
N1S 0.117(8) 0.105(6) 0.075(6) 0.003(6) -0.008(6) -0.030(5)
C1S 0.115(9) 0.053(5) 0.062(7) -0.009(6) 0.015(7) -0.017(4)
C2S 0.090(8) 0.065(6) 0.112(9) 0.011(5) 0.025(7) -0.011(5)

loop_
_atom_type_symbol
_atom_type_description
_atom_type_scat_dispersion_real
_atom_type_scat_dispersion_imag
_atom_type_scat_source
C C 0.0033 0.0016 'International Tables Vol C Tables 4.2.6.8 and 6.1.1.4'
H H 0.0000 0.0000 'International Tables Vol C Tables 4.2.6.8 and 6.1.1.4'
N N 0.0061 0.0033 'International Tables Vol C Tables 4.2.6.8 and 6.1.1.4'
O O 0.0106 0.0060 'International Tables Vol C Tables 4.2.6.8 and 6.1.1.4'
Sm Sm -0.1638 3.4418 'International Tables Vol C Tables 4.2.6.8 and 6.1.1.4'

loop_
_geom_angle_atom_site_label_1
_geom_angle_atom_site_label_2
_geom_angle_atom_site_label_3
_geom_angle
O2 Sm1 O3 85.77(14)
O2 Sm1 O1 76.50(13)
O3 Sm1 O1 82.33(13)
O2 Sm1 O4 150.50(12)
O3 Sm1 O4 83.01(13)
O1 Sm1 O4 75.01(12)
O2 Sm1 N2 69.91(14)
O3 Sm1 N2 123.51(14)
O1 Sm1 N2 134.52(14)
O4 Sm1 N2 138.06(13)
O2 Sm1 N3 94.97(14)
O3 Sm1 N3 150.32(13)
O1 Sm1 N3 69.11(13)
O4 Sm1 N3 81.97(13)
N2 Sm1 N3 83.96(14)
O2 Sm1 N4 125.88(14)
O3 Sm1 N4 68.93(14)
O1 Sm1 N4 140.16(13)
O4 Sm1 N4 74.62(12)
N2 Sm1 N4 85.17(14)
N3 Sm1 N4 130.23(15)
O2 Sm1 N1 131.48(13)
O3 Sm1 N1 132.17(13)
O1 Sm1 N1 128.85(13)
O4 Sm1 N1 74.26(12)
N2 Sm1 N1 63.88(14)
N3 Sm1 N1 66.91(14)
N4 Sm1 N1 64.71(14)
C13 O1 Sm1 136.2(3)
C27 O2 Sm1 136.1(4)
C41 O3 Sm1 145.2(3)
Sm1 O4 H4OA 113.0
Sm1 O4 H4OB 111.3
H4OA O4 H4OB 105.1
C5 N1 C3 110.3(4)
C5 N1 C1 110.8(4)
C3 N1 C1 108.8(4)
C5 N1 Sm1 106.7(3)
C3 N1 Sm1 106.1(3)
C1 N1 Sm1 114.0(3)
C21 N2 C2 115.5(5)
C21 N2 Sm1 127.8(4)
C2 N2 Sm1 115.9(3)
C7 N3 C4 115.9(5)
C7 N3 Sm1 129.6(4)
C4 N3 Sm1 114.5(3)
C35 N4 C6 113.1(5)
C35 N4 Sm1 129.3(4)
C6 N4 Sm1 117.4(3)
N6 N5 C10 112.9(5)
N5 N6 C14 115.7(5)
N8 N7 C24 112.8(5)
N7 N8 C28 115.5(5)
N10 N9 C38 115.6(5)
N9 N10 C42 112.1(5)
N1 C1 C2 112.7(5)
N1 C1 H1A 109.1
C2 C1 H1A 109.1
N1 C1 H1B 109.1
C2 C1 H1B 109.1
H1A C1 H1B 107.8
N2 C2 C1 109.2(5)
N2 C2 H2A 109.8
C1 C2 H2A 109.8
N2 C2 H2B 109.8
C1 C2 H2B 109.8
H2A C2 H2B 108.3
N1 C3 C4 112.3(5)
N1 C3 H3A 109.1
C4 C3 H3A 109.1
N1 C3 H3B 109.1
C4 C3 H3B 109.1
H3A C3 H3B 107.9
N3 C4 C3 110.4(5)
N3 C4 H4A 109.6
C3 C4 H4A 109.6
N3 C4 H4B 109.6
C3 C4 H4B 109.6
H4A C4 H4B 108.1
N1 C5 C6 112.3(5)
N1 C5 H5A 109.1
C6 C5 H5A 109.1
N1 C5 H5B 109.1
C6 C5 H5B 109.1
H5A C5 H5B 107.9
N4 C6 C5 110.2(4)
N4 C6 H6A 109.6
C5 C6 H6A 109.6
N4 C6 H6B 109.6
C5 C6 H6B 109.6
H6A C6 H6B 108.1
N3 C7 C8 127.6(6)
N3 C7 H7A 116.2
C8 C7 H7A 116.2
C9 C8 C13 119.7(5)
C9 C8 C7 118.1(6)
C13 C8 C7 122.2(5)
C10 C9 C8 122.3(6)
C10 C9 H9A 118.9
C8 C9 H9A 118.9
C9 C10 C11 118.1(5)
C9 C10 N5 117.3(6)
C11 C10 N5 124.7(6)
C12 C11 C10 121.2(6)
C12 C11 H11A 119.4
C10 C11 H11A 119.4
C11 C12 C13 121.8(6)
C11 C12 H12A 119.1
C13 C12 H12A 119.1
O1 C13 C8 122.3(5)
O1 C13 C12 120.9(5)
C8 C13 C12 116.8(5)
C15 C14 C19 119.2(6)
C15 C14 N6 126.2(6)
C19 C14 N6 114.6(5)
C14 C15 C16 120.1(6)
C14 C15 H15A 120.0
C16 C15 H15A 120.0
C17 C16 C15 121.0(6)
C17 C16 H16A 119.5
C15 C16 H16A 119.5
C18 C17 C16 118.1(6)
C18 C17 C20 120.1(6)
C16 C17 C20 121.8(6)
C17 C18 C19 121.1(6)
C17 C18 H18A 119.4
C19 C18 H18A 119.4
C18 C19 C14 120.4(6)
C18 C19 H19A 119.8
C14 C19 H19A 119.8
C17 C20 H20A 109.5
C17 C20 H20B 109.5
H20A C20 H20B 109.5
C17 C20 H20C 109.5
H20A C20 H20C 109.5
H20B C20 H20C 109.5
N2 C21 C22 126.7(5)
N2 C21 H21A 116.7
C22 C21 H21A 116.7
C23 C22 C27 119.9(5)
C23 C22 C21 116.3(5)
C27 C22 C21 123.7(5)
C24 C23 C22 122.1(6)
C24 C23 H23A 118.9
C22 C23 H23A 118.9
C23 C24 C25 118.2(6)
C23 C24 N7 124.9(6)
C25 C24 N7 116.7(6)
C26 C25 C24 120.7(6)
C26 C25 H25A 119.6
C24 C25 H25A 119.6
C25 C26 C27 122.3(6)
C25 C26 H26A 118.9
C27 C26 H26A 118.9
O2 C27 C26 123.0(5)
O2 C27 C22 120.5(5)
C26 C27 C22 116.6(5)
C29 C28 C33 119.2(6)
C29 C28 N8 116.2(6)
C33 C28 N8 124.5(6)
C28 C29 C30 120.5(7)
C28 C29 H29A 119.8
C30 C29 H29A 119.8
C29 C30 C31 121.1(7)
C29 C30 H30A 119.5
C31 C30 H30A 119.5
C30 C31 C32 118.0(6)
C30 C31 C34 121.8(6)
C32 C31 C34 120.2(6)
C33 C32 C31 121.5(6)
C33 C32 H32A 119.3
C31 C32 H32A 119.3
C32 C33 C28 119.7(6)
C32 C33 H33A 120.1
C28 C33 H33A 120.1
C31 C34 H34A 109.5
C31 C34 H34B 109.5
H34A C34 H34B 109.5
C31 C34 H34C 109.5
H34A C34 H34C 109.5
H34B C34 H34C 109.5
N4 C35 C36 127.6(5)
N4 C35 H35A 116.2
C36 C35 H35A 116.2
C41 C36 C37 118.6(6)
C41 C36 C35 124.3(5)
C37 C36 C35 117.1(6)
C38 C37 C36 122.1(6)
C38 C37 H37A 118.9
C36 C37 H37A 118.9
C37 C38 N9 116.0(5)
C37 C38 C39 118.4(5)
N9 C38 C39 125.5(5)
C40 C39 C38 120.4(6)
C40 C39 H39A 119.8
C38 C39 H39A 119.8
C39 C40 C41 120.3(5)
C39 C40 H40A 119.9
C41 C40 H40A 119.9
O3 C41 C36 121.7(5)
O3 C41 C40 118.3(5)
C36 C41 C40 119.9(6)
C47 C42 C43 119.7(6)
C47 C42 N10 116.8(5)
C43 C42 N10 123.4(5)
C44 C43 C42 119.1(6)
C44 C43 H43A 120.5
C42 C43 H43A 120.5
C43 C44 C45 121.9(6)
C43 C44 H44A 119.1
C45 C44 H44A 119.1
C44 C45 C46 117.7(6)
C44 C45 C48 120.4(6)
C46 C45 C48 121.9(6)
C47 C46 C45 121.2(6)
C47 C46 H46A 119.4
C45 C46 H46A 119.4
C42 C47 C46 120.4(5)
C42 C47 H47A 119.8
C46 C47 H47A 119.8
C45 C48 H48A 109.5
C45 C48 H48B 109.5
H48A C48 H48B 109.5
C45 C48 H48C 109.5
H48A C48 H48C 109.5
H48B C48 H48C 109.5
N1S C1S C2S 177.8(12)
C1S C2S H2S1 109.5
C1S C2S H2S2 109.5
H2S1 C2S H2S2 109.5
C1S C2S H2S3 109.5
H2S1 C2S H2S3 109.5
H2S2 C2S H2S3 109.5

loop_
_geom_bond_atom_site_label_1
_geom_bond_atom_site_label_2
_geom_bond_distance
_geom_bond_publ_flag
Sm1 O2 2.302(4) y
Sm1 O3 2.321(4) y
Sm1 O1 2.346(3) y
Sm1 O4 2.432(3) y
Sm1 N2 2.556(4) y
Sm1 N3 2.605(5) y
Sm1 N4 2.671(5) y
Sm1 N1 2.753(5) y
O1 C13 1.301(6) ?
O2 C27 1.293(6) ?
O3 C41 1.326(7) ?
O4 H4OA 0.9306 ?
O4 H4OB 0.8259 ?
N1 C5 1.469(7) ?
N1 C3 1.476(7) ?
N1 C1 1.488(7) ?
N2 C21 1.277(7) ?
N2 C2 1.454(7) ?
N3 C7 1.288(7) ?
N3 C4 1.473(7) ?
N4 C35 1.283(7) ?
N4 C6 1.495(7) ?
N5 N6 1.261(6) ?
N5 C10 1.416(7) ?
N6 C14 1.429(7) ?
N7 N8 1.255(7) ?
N7 C24 1.426(7) ?
N8 C28 1.435(7) ?
N9 N10 1.270(6) ?
N9 C38 1.413(7) ?
N10 C42 1.438(7) ?
C1 C2 1.521(8) ?
C1 H1A 0.9900 ?
C1 H1B 0.9900 ?
C2 H2A 0.9900 ?
C2 H2B 0.9900 ?
C3 C4 1.498(8) ?
C3 H3A 0.9900 ?
C3 H3B 0.9900 ?
C4 H4A 0.9900 ?
C4 H4B 0.9900 ?
C5 C6 1.509(8) ?
C5 H5A 0.9900 ?
C5 H5B 0.9900 ?
C6 H6A 0.9900 ?
C6 H6B 0.9900 ?
C7 C8 1.443(8) ?
C7 H7A 0.9500 ?
C8 C9 1.397(8) ?
C8 C13 1.418(8) ?
C9 C10 1.386(8) ?
C9 H9A 0.9500 ?
C10 C11 1.400(8) ?
C11 C12 1.360(8) ?
C11 H11A 0.9500 ?
C12 C13 1.433(8) ?
C12 H12A 0.9500 ?
C14 C15 1.378(8) ?
C14 C19 1.387(8) ?
C15 C16 1.393(8) ?
C15 H15A 0.9500 ?
C16 C17 1.391(9) ?
C16 H16A 0.9500 ?
C17 C18 1.382(9) ?
C17 C20 1.507(8) ?
C18 C19 1.384(8) ?
C18 H18A 0.9500 ?
C19 H19A 0.9500 ?
C20 H20A 0.9800 ?
C20 H20B 0.9800 ?
C20 H20C 0.9800 ?
C21 C22 1.440(8) ?
C21 H21A 0.9500 ?
C22 C23 1.395(7) ?
C22 C27 1.430(8) ?
C23 C24 1.376(8) ?
C23 H23A 0.9500 ?
C24 C25 1.402(8) ?
C25 C26 1.373(8) ?
C25 H25A 0.9500 ?
C26 C27 1.406(8) ?
C26 H26A 0.9500 ?
C28 C29 1.379(8) ?
C28 C33 1.384(8) ?
C29 C30 1.379(9) ?
C29 H29A 0.9500 ?
C30 C31 1.380(9) ?
C30 H30A 0.9500 ?
C31 C32 1.386(8) ?
C31 C34 1.514(9) ?
C32 C33 1.380(8) ?
C32 H32A 0.9500 ?
C33 H33A 0.9500 ?
C34 H34A 0.9800 ?
C34 H34B 0.9800 ?
C34 H34C 0.9800 ?
C35 C36 1.463(8) ?
C35 H35A 0.9500 ?
C36 C41 1.381(8) ?
C36 C37 1.401(8) ?
C37 C38 1.377(8) ?
C37 H37A 0.9500 ?
C38 C39 1.417(8) ?
C39 C40 1.362(8) ?
C39 H39A 0.9500 ?
C40 C41 1.419(8) ?
C40 H40A 0.9500 ?
C42 C47 1.375(8) ?
C42 C43 1.393(7) ?
C43 C44 1.382(8) ?
C43 H43A 0.9500 ?
C44 C45 1.387(8) ?
C44 H44A 0.9500 ?
C45 C46 1.388(8) ?
C45 C48 1.517(8) ?
C46 C47 1.376(8) ?
C46 H46A 0.9500 ?
C47 H47A 0.9500 ?
C48 H48A 0.9800 ?
C48 H48B 0.9800 ?
C48 H48C 0.9800 ?
N1S C1S 1.132(11) ?
C1S C2S 1.456(12) ?
C2S H2S1 0.9800 ?
C2S H2S2 0.9800 ?
C2S H2S3 0.9800 ?

loop_
_geom_hbond_atom_site_label_D
_geom_hbond_atom_site_label_H
_geom_hbond_atom_site_label_A
_geom_hbond_site_symmetry_A
_geom_hbond_distance_DH
_geom_hbond_distance_HA
_geom_hbond_distance_DA
_geom_hbond_angle_DHA
O4 H4OA O1 3_666 0.93 1.76 2.624(5) 153
O4 H4OB O3 3_666 0.83 2.00 2.761(5) 153
